data_1576831
loop_
_publ_author_name
'Shrivastav, Akash'
'Tiwari, Raman Kumar'
'Yadav, Mangal S.'
'Bhattacharya, Subrato'

_publ_section_title
;
 Cis-thiolate bridged heterobimetallic complexes as efficient catalysts
 for glycosyl triazole synthesis
;
_journal_issue 5
_journal_name_full 'Catalysis Science &amp; Technology'
_journal_page_first 1595
_journal_page_last 1609
_journal_paper_doi 10.1039/D5CY01152C
_journal_volume 16
_journal_year 2026
_chemical_formula_moiety 'C26 H22 N8 S2 Zn, C3 H7 N O'
_chemical_formula_sum 'C29 H29 N9 O S2 Zn'
_chemical_formula_weight 649.10
_space_group_crystal_system monoclinic
_space_group_IT_number 15
_space_group_name_Hall '-C 2yc'
_space_group_name_H-M_alt 'C 1 2/c 1'
_atom_sites_solution_hydrogens geom
_atom_sites_solution_primary dual
_audit_creation_date 2025-12-05
_audit_creation_method
;
Olex2 1.5
(compiled 2025.07.13 svn.rb7424aed for OlexSys, GUI svn.r7314)
;
_audit_update_record
;
2025-12-11 deposited with the CCDC.	2025-12-23 downloaded from the CCDC.
;
_cell_angle_alpha 90
_cell_angle_beta 109.6724(11)
_cell_angle_gamma 90
_cell_formula_units_Z 4
_cell_length_a 14.72710(14)
_cell_length_b 19.29125(17)
_cell_length_c 11.45396(11)
_cell_measurement_reflns_used 13312
_cell_measurement_temperature 293(2)
_cell_measurement_theta_max 71.7730
_cell_measurement_theta_min 3.9220
_cell_volume 3064.18(5)
_computing_cell_refinement 'CrysAlisPro 1.171.42.90a (Rigaku OD, 2023)'
_computing_data_collection 'CrysAlisPro 1.171.42.90a (Rigaku OD, 2023)'
_computing_data_reduction 'CrysAlisPro 1.171.42.90a (Rigaku OD, 2023)'
_computing_molecular_graphics 'Olex2 1.5 (Dolomanov et al., 2009)'
_computing_publication_material 'Olex2 1.5 (Dolomanov et al., 2009)'
_computing_structure_refinement 'SHELXL 2019/3 (Sheldrick, 2015)'
_computing_structure_solution 'SHELXT  (Sheldrick, 2015)'
_diffrn_ambient_temperature 293(2)
_diffrn_detector 'Hybrid Pixel Array Detector'
_diffrn_detector_type HyPix3000
_diffrn_measured_fraction_theta_full 1.000
_diffrn_measured_fraction_theta_max 1.000
_diffrn_measurement_details
;
List of Runs (angles in degrees, time in seconds):

  # Type    Start    End  Width  t~exp~   \w     \q     \k     \f   Frames
#--------------------------------------------------------------------------
  1  \w     66.00 106.00   0.50    0.20    --   40.83  77.00  30.00   80
  2  \w     22.00  75.00   0.50    0.20    --   40.83  65.00  60.00  106
  3  \w     15.00  62.00   0.50    0.20    --   40.83  77.00  30.00   94
  4  \w     20.00  48.00   0.50    0.20    --   40.83  77.00   0.00   56
  5  \w     14.00  52.00   0.50    0.20    --   40.83  77.00 -30.00   76
  6  \w     32.00  58.00   0.50    0.20    --   40.83  54.00 -30.00   52
  7  \w     53.00  79.00   0.50    0.20    --   40.83  32.00 -30.00   52
  8  \w     69.00 108.00   0.50    0.20    --   40.83  54.00 -30.00   78
  9  \w     28.00  82.00   0.50    0.20    --   40.83  29.00-113.00  108
 10  \w     77.00 155.00   0.50    0.38    --  104.00  77.00 -30.00  156
 11  \w     78.00 147.00   0.50    0.38    --  104.00  75.00 -20.59  138
 12  \w     78.00 103.00   0.50    0.38    --  104.00  77.00 -90.00   50
 13  \w     77.00 125.00   0.50    0.38    --  104.00  77.00 -60.00   96
 14  \w     81.00 162.00   0.50    0.38    --  104.00  77.00  30.00  162
 15  \w     82.00 148.00   0.50    0.38    --  104.00  68.00  60.00  132
 16  \w     80.00 109.00   0.50    0.38    --  104.00  68.00  30.00   58
 17  \w     87.00 112.00   0.50    0.38    --  104.00  68.00   0.00   50
 18  \w     77.00 111.00   0.50    0.38    --  104.00  77.00   0.00   68
 19  \w     80.00 106.00   0.50    0.38    --  104.00  68.00 -30.00   52
 20  \w    144.00 170.00   0.50    0.38    --  104.00  68.00 -60.00   52
 21  \w     85.00 149.00   0.50    0.38    --  104.00  59.00 -60.00  128
 22  \w     85.00 149.00   0.50    0.38    --  104.00  60.00   0.88  128
 23  \w    113.00 141.00   0.50    0.38    --  104.00  59.00  30.00   56
 24  \w     82.00 108.00   0.50    0.38    --  104.00  59.00  30.00   52
 25  \w     84.00 148.00   0.50    0.38    --  104.00  59.00  60.00  128
 26  \w    137.00 163.00   0.50    0.38    --  104.00  59.00 -30.00   52
 27  \w     83.00 120.00   0.50    0.38    --  104.00  59.00 -30.00   74
 28  \w    108.00 171.00   0.50    0.38    --  104.00  59.00 -90.00  126
 29  \w     90.00 171.00   0.50    0.38    --  104.00  33.00-150.00  162
 30  \w    110.00 172.00   0.50    0.38    --  104.00  33.00-180.00  124
 31  \w    148.00 173.00   0.50    0.38    --  104.00  29.00-113.00   50
 32  \w     94.00 127.00   0.50    0.38    --  104.00  29.00-113.00   66
 33  \w    127.00 152.00   0.50    0.38    --  104.00  25.00 120.00   50
 34  \w    142.00 174.00   0.50    0.38    --  104.00  25.00 150.00   64
 35  \w     92.00 131.00   0.50    0.38    --  104.00  25.00 150.00   78
 36  \w    102.00 128.00   0.50    0.38    --  104.00 111.00  60.00   52
 37  \w    117.00 145.00   0.50    0.38    --  104.00  93.00 -60.00   56
 38  \w    140.00 165.00   0.50    0.38    --  104.00  93.00 -90.00   50
 39  \w    105.00 131.00   0.50    0.38    --  104.00  93.00 -90.00   52
 40  \w    -27.00  33.00   0.50    0.20    --   40.83 -29.00  85.00  120
 41  \w     40.00  65.00   0.50    0.38    --  104.00 -59.00-150.00   50
 42  \w     43.00  68.00   0.50    0.38    --  104.00 -59.00-120.00   50
 43  \w     36.00  63.00   0.50    0.38    --  104.00 -59.00 -90.00   54
 44  \w     39.00  67.00   0.50    0.38    --  104.00 -59.00   0.00   56
 45  \w     48.00  75.00   0.50    0.38    --  104.00 -77.00 120.00   54
 46  \w     37.00  99.00   0.50    0.38    --  104.00 -87.00 120.00  124
 47  \w     73.00 106.00   0.50    0.38    --  104.00-133.00  60.00   66
 48  \w     93.00 118.00   0.50    0.38    --  104.00-133.00  90.00   50
 49  \w     38.00  83.00   0.50    0.38    --  104.00-111.00 120.00   90
 50  \w     58.00  86.00   0.50    0.38    --  104.00-133.00  90.00   56
 51  \w     47.00 100.00   0.50    0.20    --   40.83-138.00 -30.00  106
 52  \w     39.00  98.00   0.50    0.38    --  104.00-111.00 -60.00  118
 53  \w     40.00  65.00   0.50    0.38    --  104.00-111.00-150.00   50
 54  \w     39.00  64.00   0.50    0.38    --  104.00-111.00-180.00   50
 55  \w     77.00 105.00   0.50    0.38    --  104.00-111.00-150.00   56
 56  \w     39.00 106.00   0.50    0.38    --  104.00 -93.00   0.00  134
 57  \w     72.00 103.00   0.50    0.38    --  104.00 -93.00  60.00   62
 58  \w    105.00 131.00   0.50    0.38    --  104.00 -87.00 120.00   52
 59  \w    -25.00  28.00   0.50    0.20    --  -40.83  77.00 -90.00  106
 60  \w    -28.00  15.00   0.50    0.20    --  -40.83  29.00-113.00   86
 61  \w    -61.00 -31.00   0.50    0.20    --  -40.83  77.00 -90.00   60
 62  \w    -59.00 -18.00   0.50    0.20    --  -40.83  54.00   0.00   82
 63  \w    -11.00  25.00   0.50    0.20    --  -40.83  54.00   0.00   72
 64  \w    -45.00 -15.00   0.50    0.38    --  -82.50  42.00 -60.00   60
 65  \w   -109.00 -58.00   0.50    0.20    --  -40.83 -29.00  85.00  102
 66  \w    -47.00 -21.00   0.50    0.38    --  -82.50  42.00  60.00   52
 67  \w    -49.00 -24.00   0.50    0.38    --  -82.50  50.00  30.00   50
 68  \w    -50.00 -24.00   0.50    0.20    --  -40.83 -11.00 -60.00   52
 69  \w   -113.00 -87.00   0.50    0.20    --  -40.83 -11.00 -60.00   52
 70  \w    -81.00 -55.00   0.50    0.38    --  -82.50 -77.00  30.00   52
 71  \w    -80.00 -55.00   0.50    0.38    --  -82.50 -77.00  17.57   50
 72  \w    -80.00 -55.00   0.50    0.38    --  -82.50 -77.00   0.00   50
 73  \w    -87.00 -55.00   0.50    0.38    --  -82.50 -77.00  -9.69   64
 74  \w   -151.00-102.00   0.50    0.38    --  -82.50 -77.00  17.57   98
 75  \w   -142.00-116.00   0.50    0.38    --  -82.50 -77.00  -9.69   52
 76  \w   -138.00-113.00   0.50    0.38    --  -82.50 -77.00 -49.80   50
 77  \w   -137.00-111.00   0.50    0.38    --  -82.50 -77.00 -30.00   52
 78  \w    -80.00 -55.00   0.50    0.38    --  -82.50 -77.00 -49.80   50
 79  \w    -80.00 -55.00   0.50    0.38    --  -82.50 -77.00 -30.00   50
 80  \w    -81.00 -55.00   0.50    0.38    --  -82.50 -77.00 -35.78   52
 81  \w    -82.00 -57.00   0.50    0.38    --  -82.50 -71.00 -63.51   50
 82  \w    -87.00 -57.00   0.50    0.38    --  -82.50 -71.00 -74.23   60
 83  \w   -100.00 -58.00   0.50    0.38    --  -82.50 -68.00 -90.00   84
 84  \w   -147.00-122.00   0.50    0.38    --  -82.50 -71.00 -74.23   50
 85  \w    -83.00 -58.00   0.50    0.38    --  -82.50 -68.00 -30.00   50
 86  \w    -83.00 -58.00   0.50    0.38    --  -82.50 -68.00  30.00   50
 87  \w   -151.00 -96.00   0.50    0.38    --  -82.50 -77.00  60.00  110
 88  \w   -118.00 -70.00   0.50    0.38    --  -82.50 -29.00  85.00   96
;
_diffrn_measurement_device 'four-circle diffractometer'
_diffrn_measurement_device_type 'XtaLAB Synergy, Dualflex, HyPix3000'
_diffrn_orient_matrix_type 'CrysAlisPro convention (1999,Acta A55,543-557)'
_diffrn_orient_matrix_UB_11 0.0424493000
_diffrn_orient_matrix_UB_12 0.0292345000
_diffrn_orient_matrix_UB_13 -0.0957365000
_diffrn_orient_matrix_UB_21 -0.0991300000
_diffrn_orient_matrix_UB_22 -0.0073844000
_diffrn_orient_matrix_UB_23 -0.1023236000
_diffrn_orient_matrix_UB_31 -0.0266788000
_diffrn_orient_matrix_UB_32 0.0739613000
_diffrn_orient_matrix_UB_33 0.0276194000
_diffrn_radiation_monochromator mirror
_diffrn_radiation_probe x-ray
_diffrn_radiation_type CuK\a
_diffrn_radiation_wavelength 1.54184
_diffrn_reflns_av_R_equivalents 0.0227
_diffrn_reflns_av_unetI/netI 0.0126
_diffrn_reflns_Laue_measured_fraction_full 1.000
_diffrn_reflns_Laue_measured_fraction_max 1.000
_diffrn_reflns_limit_h_max 18
_diffrn_reflns_limit_h_min -18
_diffrn_reflns_limit_k_max 23
_diffrn_reflns_limit_k_min -22
_diffrn_reflns_limit_l_max 13
_diffrn_reflns_limit_l_min -14
_diffrn_reflns_number 19264
_diffrn_reflns_point_group_measured_fraction_full 1.000
_diffrn_reflns_point_group_measured_fraction_max 1.000
_diffrn_reflns_theta_full 67.684
_diffrn_reflns_theta_max 71.911
_diffrn_reflns_theta_min 3.926
_diffrn_source_type 'PhotonJet (Cu) X-ray Source'
_exptl_absorpt_coefficient_mu 2.704
_exptl_absorpt_correction_T_max 1.00000
_exptl_absorpt_correction_T_min 0.94652
_exptl_absorpt_correction_type multi-scan
_exptl_absorpt_process_details
;
CrysAlisPro 1.171.42.90a (Rigaku Oxford Diffraction, 2023)
Empirical absorption correction using spherical harmonics,
implemented in SCALE3 ABSPACK scaling algorithm.
;
_exptl_crystal_colour yellow
_exptl_crystal_colour_primary yellow
_exptl_crystal_density_diffrn 1.407
_exptl_crystal_description block
_exptl_crystal_F_000 1344
_exptl_crystal_size_max 0.17
_exptl_crystal_size_mid 0.14
_exptl_crystal_size_min 0.12
_refine_diff_density_max 0.180
_refine_diff_density_min -0.292
_refine_diff_density_rms 0.032
_refine_ls_extinction_coef 0.00024(5)
_refine_ls_extinction_expression Fc^*^=kFc[1+0.001xFc^2^\l^3^/sin(2\q)]^-1/4^
_refine_ls_extinction_method 'SHELXL-2019/2 (Sheldrick 2019)'
_refine_ls_goodness_of_fit_ref 1.084
_refine_ls_hydrogen_treatment constr
_refine_ls_matrix_type full
_refine_ls_number_parameters 216
_refine_ls_number_reflns 3017
_refine_ls_number_restraints 57
_refine_ls_restrained_S_all 1.076
_refine_ls_R_factor_all 0.0264
_refine_ls_R_factor_gt 0.0249
_refine_ls_shift/su_max 0.001
_refine_ls_shift/su_mean 0.000
_refine_ls_structure_factor_coef Fsqd
_refine_ls_weighting_details 'w=1/[\s^2^(Fo^2^)+(0.0365P)^2^+1.3210P] where P=(Fo^2^+2Fc^2^)/3'
_refine_ls_weighting_scheme calc
_refine_ls_wR_factor_gt 0.0718
_refine_ls_wR_factor_ref 0.0728
_reflns_Friedel_coverage 0.000
_reflns_number_gt 2823
_reflns_number_total 3017
_reflns_threshold_expression 'I > 2\s(I)'
_cod_data_source_file d5cy01152c2.cif
_cod_data_source_block na-10_auto
_cod_database_code 1576831
_shelx_shelxl_version_number 2019/3
_chemical_oxdiff_formula 'Zn C H N S'
_shelx_space_group_comment
;
The symmetry employed for this shelxl refinement is uniquely defined
by the following loop, which should always be used as a source of
symmetry information in preference to the above space-group names.
They are only intended as comments.
;
_shelx_estimated_absorpt_t_max 0.737
_shelx_estimated_absorpt_t_min 0.656
_olex2_refinement_description
;
1. Restrained distances
 C14-O3
 1.22 with sigma of 0.02
 C14-N5
 1.36 with sigma of 0.02
 N5-C15
 1.45 with sigma of 0.02
 N5-C16
 1.46 with sigma of 0.02
 C14-C15
 2.46 with sigma of 0.04
 C14-C16
 2.45 with sigma of 0.04
 N5-C15 \\sim N5-C16
 with sigma of 0.02
2. Restrained planarity
 C14, O3, N5, C15, C16
 with sigma of 0.1
3. Uiso/Uaniso restraints and constraints
C14 \\sim O3 \\sim N5 \\sim C15 \\sim C16: within 2A with sigma of 0.04 and
sigma for terminal atoms of 0.08 within 2A
4. Rigid body (RIGU) restrains
 C14, O3, N5, C15, C16
 with sigma for 1-2 distances of 0.004 and sigma for 1-3 distances of 0.004
5. Others
 Fixed Sof: C14(0.5) H14(0.5) O3(0.5) N5(0.5) C15(0.5) H15A(0.5) H15B(0.5)
 H15C(0.5) C16(0.5) H16A(0.5) H16B(0.5) H16C(0.5)
6.a Aromatic/amide H refined with riding coordinates:
 N4(H4), C9(H9), C6(H6), C1(H1), C4(H4A), C13(H13), C3(H3), C2(H2), C12(H12),
 C10(H10), C11(H11), C14(H14)
6.b Idealised Me refined as rotating group:
 C15(H15A,H15B,H15C), C16(H16A,H16B,H16C)
;
_olex2_submission_special_instructions 'No special instructions were received'
_oxdiff_exptl_absorpt_empirical_details
;
Empirical correction (ABSPACK) includes:
- Absorption correction using spherical harmonics
- Frame scaling
;
_oxdiff_exptl_absorpt_empirical_full_max 1.061
_oxdiff_exptl_absorpt_empirical_full_min 0.948

loop_
_space_group_symop_operation_xyz
'x, y, z'
'-x, y, -z+1/2'
'x+1/2, y+1/2, z'
'-x+1/2, y+1/2, -z+1/2'
'-x, -y, -z'
'x, -y, z-1/2'
'-x+1/2, -y+1/2, -z'
'x+1/2, -y+1/2, z-1/2'

loop_
_atom_site_label
_atom_site_type_symbol
_atom_site_fract_x
_atom_site_fract_y
_atom_site_fract_z
_atom_site_U_iso_or_equiv
_atom_site_adp_type
_atom_site_occupancy
_atom_site_site_symmetry_order
_atom_site_calc_flag
_atom_site_refinement_flags_posn
_atom_site_refinement_flags_adp
_atom_site_refinement_flags_occupancy
_atom_site_disorder_assembly
_atom_site_disorder_group
Zn1 Zn 0.500000 0.32058(2) 0.250000 0.04439(11) Uani 1 2 d S T P . .
S1 S 0.52416(3) 0.40297(2) 0.42042(4) 0.05110(12) Uani 1 1 d . . . . .
N2 N 0.37132(8) 0.30625(6) 0.29468(11) 0.0415(3) Uani 1 1 d . . . . .
N1 N 0.41846(9) 0.23264(6) 0.12647(12) 0.0464(3) Uani 1 1 d . . . . .
N4 N 0.39346(9) 0.43391(7) 0.51990(12) 0.0494(3) Uani 1 1 d . . . . .
H4 H 0.438929 0.462777 0.555190 0.059 Uiso 1 1 calc R U . . .
N3 N 0.34587(9) 0.34510(7) 0.37906(12) 0.0485(3) Uani 1 1 d . . . . .
C5 C 0.33708(10) 0.21550(7) 0.14788(14) 0.0436(3) Uani 1 1 d . . . . .
C7 C 0.41202(10) 0.39112(7) 0.43615(13) 0.0424(3) Uani 1 1 d . . . . .
C8 C 0.31235(11) 0.43901(7) 0.55871(14) 0.0450(3) Uani 1 1 d . . . . .
C9 C 0.21926(12) 0.42302(9) 0.48493(16) 0.0552(4) Uani 1 1 d . . . . .
H9 H 0.207136 0.405799 0.405283 0.066 Uiso 1 1 calc R U . . .
C6 C 0.31503(11) 0.25668(8) 0.24154(15) 0.0510(4) Uani 1 1 d . . . . .
H6 H 0.260556 0.246998 0.262421 0.061 Uiso 1 1 calc R U . . .
C1 C 0.43993(13) 0.19717(10) 0.03953(18) 0.0612(4) Uani 1 1 d . . . . .
H1 H 0.495762 0.208796 0.023215 0.073 Uiso 1 1 calc R U . . .
C4 C 0.27664(12) 0.16299(9) 0.08416(16) 0.0542(4) Uani 1 1 d . . . . .
H4A H 0.220672 0.152459 0.100992 0.065 Uiso 1 1 calc R U . . .
C13 C 0.32883(13) 0.46526(9) 0.67721(15) 0.0556(4) Uani 1 1 d . . . . .
H13 H 0.391186 0.476671 0.727075 0.067 Uiso 1 1 calc R U . . .
C3 C 0.30073(13) 0.12662(9) -0.00452(17) 0.0612(4) Uani 1 1 d . . . . .
H3 H 0.261562 0.090824 -0.048107 0.073 Uiso 1 1 calc R U . . .
C2 C 0.38339(14) 0.14394(10) -0.02767(18) 0.0668(5) Uani 1 1 d . . . . .
H2 H 0.401045 0.120296 -0.087483 0.080 Uiso 1 1 calc R U . . .
C12 C 0.25326(16) 0.47444(10) 0.72111(17) 0.0678(5) Uani 1 1 d . . . . .
H12 H 0.264975 0.491813 0.800580 0.081 Uiso 1 1 calc R U . . .
C10 C 0.14420(14) 0.43279(11) 0.5303(2) 0.0692(5) Uani 1 1 d . . . . .
H10 H 0.081538 0.422130 0.480461 0.083 Uiso 1 1 calc R U . . .
C11 C 0.16099(16) 0.45813(11) 0.6484(2) 0.0742(6) Uani 1 1 d . . . . .
H11 H 0.110139 0.464072 0.678384 0.089 Uiso 1 1 calc R U . . .
C14 C 0.0408(3) 0.3122(2) 0.2749(4) 0.0729(10) Uani 0.5 1 d D U P A -1
H14 H 0.105271 0.309997 0.324658 0.088 Uiso 0.5 1 calc R U P A -1
O3 O 0.006(3) 0.36896(15) 0.257(3) 0.092(3) Uani 0.5 1 d D U P A -1
N5 N -0.0010(8) 0.25263(15) 0.2324(10) 0.066(2) Uani 0.5 1 d D U P A -1
C15 C 0.0487(4) 0.1868(3) 0.2625(7) 0.1100(18) Uani 0.5 1 d D U P A -1
H15A H 0.058688 0.168224 0.190003 0.165 Uiso 0.5 1 calc R U P A -1
H15B H 0.010525 0.155008 0.290963 0.165 Uiso 0.5 1 calc R U P A -1
H15C H 0.109919 0.193468 0.326536 0.165 Uiso 0.5 1 calc R U P A -1
C16 C -0.1006(3) 0.2508(3) 0.1516(5) 0.0925(14) Uani 0.5 1 d D U P A -1
H16A H -0.130049 0.295058 0.153217 0.139 Uiso 0.5 1 calc R U P A -1
H16B H -0.134570 0.215606 0.179465 0.139 Uiso 0.5 1 calc R U P A -1
H16C H -0.103247 0.240654 0.068466 0.139 Uiso 0.5 1 calc R U P A -1

loop_
_atom_site_aniso_label
_atom_site_aniso_U_11
_atom_site_aniso_U_22
_atom_site_aniso_U_33
_atom_site_aniso_U_23
_atom_site_aniso_U_13
_atom_site_aniso_U_12
Zn1 0.04008(16) 0.03958(17) 0.05740(19) 0.000 0.02156(12) 0.000
S1 0.0413(2) 0.0483(2) 0.0657(2) -0.01337(16) 0.02054(17) -0.00615(14)
N2 0.0406(6) 0.0374(6) 0.0479(6) -0.0043(5) 0.0167(5) -0.0013(5)
N1 0.0445(6) 0.0413(6) 0.0556(7) -0.0065(5) 0.0196(5) -0.0037(5)
N4 0.0482(7) 0.0491(7) 0.0540(7) -0.0151(5) 0.0212(6) -0.0112(5)
N3 0.0479(7) 0.0463(7) 0.0573(7) -0.0140(6) 0.0257(6) -0.0079(5)
C5 0.0426(7) 0.0373(7) 0.0510(8) -0.0026(6) 0.0157(6) -0.0030(6)
C7 0.0441(7) 0.0390(7) 0.0447(7) -0.0011(5) 0.0160(6) -0.0010(6)
C8 0.0532(8) 0.0377(7) 0.0492(8) -0.0015(6) 0.0239(6) -0.0035(6)
C9 0.0556(9) 0.0572(9) 0.0578(9) -0.0110(7) 0.0257(7) -0.0103(7)
C6 0.0463(8) 0.0506(8) 0.0620(9) -0.0126(7) 0.0258(7) -0.0110(6)
C1 0.0561(10) 0.0631(10) 0.0725(11) -0.0171(8) 0.0322(8) -0.0055(8)
C4 0.0514(9) 0.0488(9) 0.0637(10) -0.0109(7) 0.0213(7) -0.0116(7)
C13 0.0663(10) 0.0542(9) 0.0479(8) -0.0046(7) 0.0215(7) -0.0021(7)
C3 0.0634(10) 0.0500(9) 0.0674(10) -0.0184(8) 0.0180(8) -0.0110(8)
C2 0.0667(11) 0.0653(11) 0.0721(11) -0.0251(9) 0.0283(9) -0.0025(9)
C12 0.0926(14) 0.0671(11) 0.0573(10) -0.0059(8) 0.0433(10) -0.0023(10)
C10 0.0573(10) 0.0741(12) 0.0853(13) -0.0119(10) 0.0359(10) -0.0138(9)
C11 0.0855(14) 0.0724(12) 0.0886(14) -0.0056(10) 0.0608(12) -0.0063(10)
C14 0.088(3) 0.071(2) 0.063(2) -0.0037(18) 0.031(2) -0.0032(19)
O3 0.124(6) 0.0620(13) 0.084(6) -0.010(5) 0.029(5) 0.005(5)
N5 0.0791(16) 0.0611(14) 0.066(6) -0.0003(17) 0.036(3) 0.003(2)
C15 0.117(4) 0.070(3) 0.137(5) 0.015(3) 0.034(4) 0.019(3)
C16 0.079(3) 0.086(3) 0.119(4) -0.019(3) 0.042(3) -0.004(2)

loop_
_atom_type_symbol
_atom_type_description
_atom_type_scat_dispersion_real
_atom_type_scat_dispersion_imag
_atom_type_scat_source
C C 0.0181 0.0091 'International Tables Vol C Tables 4.2.6.8 and 6.1.1.4'
H H 0.0000 0.0000 'International Tables Vol C Tables 4.2.6.8 and 6.1.1.4'
N N 0.0311 0.0180 'International Tables Vol C Tables 4.2.6.8 and 6.1.1.4'
O O 0.0492 0.0322 'International Tables Vol C Tables 4.2.6.8 and 6.1.1.4'
S S 0.3331 0.5567 'International Tables Vol C Tables 4.2.6.8 and 6.1.1.4'
Zn Zn -1.5491 0.6778 'International Tables Vol C Tables 4.2.6.8 and 6.1.1.4'

loop_
_geom_angle_atom_site_label_1
_geom_angle_atom_site_label_2
_geom_angle_atom_site_label_3
_geom_angle
_geom_angle_site_symmetry_1
_geom_angle_site_symmetry_3
_geom_angle_publ_flag
S1 Zn1 S1 99.05(2) . 2_655 ?
N2 Zn1 S1 78.23(3) . . ?
N2 Zn1 S1 111.82(3) . 2_655 ?
N2 Zn1 S1 78.23(3) 2_655 2_655 ?
N2 Zn1 S1 111.82(3) 2_655 . ?
N2 Zn1 N2 165.16(6) . 2_655 ?
N2 Zn1 N1 74.22(4) . . ?
N2 Zn1 N1 94.55(4) . 2_655 ?
N2 Zn1 N1 94.55(4) 2_655 . ?
N2 Zn1 N1 74.22(4) 2_655 2_655 ?
N1 Zn1 S1 152.16(3) 2_655 2_655 ?
N1 Zn1 S1 94.80(3) . 2_655 ?
N1 Zn1 S1 152.16(3) . . ?
N1 Zn1 S1 94.80(3) 2_655 . ?
N1 Zn1 N1 83.59(7) 2_655 . ?
C7 S1 Zn1 96.28(5) . . ?
N3 N2 Zn1 124.89(9) . . ?
C6 N2 Zn1 117.86(10) . . ?
C6 N2 N3 117.22(12) . . ?
C5 N1 Zn1 112.74(9) . . ?
C1 N1 Zn1 129.79(11) . . ?
C1 N1 C5 117.47(13) . . ?
C7 N4 H4 114.5 . . ?
C7 N4 C8 131.02(12) . . ?
C8 N4 H4 114.5 . . ?
C7 N3 N2 112.72(11) . . ?
N1 C5 C6 115.73(12) . . ?
N1 C5 C4 122.63(14) . . ?
C4 C5 C6 121.63(13) . . ?
N4 C7 S1 114.66(10) . . ?
N3 C7 S1 127.42(11) . . ?
N3 C7 N4 117.90(12) . . ?
C9 C8 N4 124.24(14) . . ?
C9 C8 C13 119.29(15) . . ?
C13 C8 N4 116.39(14) . . ?
C8 C9 H9 120.2 . . ?
C8 C9 C10 119.59(16) . . ?
C10 C9 H9 120.2 . . ?
N2 C6 C5 119.29(13) . . ?
N2 C6 H6 120.4 . . ?
C5 C6 H6 120.4 . . ?
N1 C1 H1 118.4 . . ?
N1 C1 C2 123.27(16) . . ?
C2 C1 H1 118.4 . . ?
C5 C4 H4A 120.6 . . ?
C3 C4 C5 118.88(15) . . ?
C3 C4 H4A 120.6 . . ?
C8 C13 H13 119.8 . . ?
C12 C13 C8 120.37(17) . . ?
C12 C13 H13 119.8 . . ?
C4 C3 H3 120.5 . . ?
C2 C3 C4 119.00(15) . . ?
C2 C3 H3 120.5 . . ?
C1 C2 H2 120.6 . . ?
C3 C2 C1 118.75(16) . . ?
C3 C2 H2 120.6 . . ?
C13 C12 H12 119.8 . . ?
C11 C12 C13 120.42(17) . . ?
C11 C12 H12 119.8 . . ?
C9 C10 H10 119.5 . . ?
C11 C10 C9 120.94(18) . . ?
C11 C10 H10 119.5 . . ?
C12 C11 C10 119.39(17) . . ?
C12 C11 H11 120.3 . . ?
C10 C11 H11 120.3 . . ?
O3 C14 H14 116.1 . . ?
O3 C14 N5 127.8(18) . . ?
N5 C14 H14 116.1 . . ?
C14 N5 C15 122.8(8) . . ?
C14 N5 C16 120.3(5) . . ?
C16 N5 C15 117.0(5) . . ?
N5 C15 H15A 109.5 . . ?
N5 C15 H15B 109.5 . . ?
N5 C15 H15C 109.5 . . ?
H15A C15 H15B 109.5 . . ?
H15A C15 H15C 109.5 . . ?
H15B C15 H15C 109.5 . . ?
N5 C16 H16A 109.5 . . ?
N5 C16 H16B 109.5 . . ?
N5 C16 H16C 109.5 . . ?
H16A C16 H16B 109.5 . . ?
H16A C16 H16C 109.5 . . ?
H16B C16 H16C 109.5 . . ?

loop_
_geom_bond_atom_site_label_1
_geom_bond_atom_site_label_2
_geom_bond_distance
_geom_bond_site_symmetry_2
_geom_bond_publ_flag
Zn1 S1 2.4486(4) 2_655 ?
Zn1 S1 2.4485(4) . ?
Zn1 N2 2.1407(12) . ?
Zn1 N2 2.1407(12) 2_655 ?
Zn1 N1 2.2754(12) 2_655 ?
Zn1 N1 2.2755(12) . ?
S1 C7 1.7356(14) . ?
N2 N3 1.3712(16) . ?
N2 C6 1.2777(19) . ?
N1 C5 1.3431(18) . ?
N1 C1 1.331(2) . ?
N4 H4 0.8600 . ?
N4 C7 1.3612(18) . ?
N4 C8 1.4112(19) . ?
N3 C7 1.3176(19) . ?
C5 C6 1.457(2) . ?
C5 C4 1.383(2) . ?
C8 C9 1.382(2) . ?
C8 C13 1.391(2) . ?
C9 H9 0.9300 . ?
C9 C10 1.383(2) . ?
C6 H6 0.9300 . ?
C1 H1 0.9300 . ?
C1 C2 1.382(2) . ?
C4 H4A 0.9300 . ?
C4 C3 1.376(2) . ?
C13 H13 0.9300 . ?
C13 C12 1.378(3) . ?
C3 H3 0.9300 . ?
C3 C2 1.372(3) . ?
C2 H2 0.9300 . ?
C12 H12 0.9300 . ?
C12 C11 1.370(3) . ?
C10 H10 0.9300 . ?
C10 C11 1.381(3) . ?
C11 H11 0.9300 . ?
C14 H14 0.9300 . ?
C14 O3 1.199(15) . ?
C14 N5 1.317(7) . ?
N5 C15 1.449(6) . ?
N5 C16 1.447(10) . ?
C15 H15A 0.9600 . ?
C15 H15B 0.9600 . ?
C15 H15C 0.9600 . ?
C16 H16A 0.9600 . ?
C16 H16B 0.9600 . ?
C16 H16C 0.9600 . ?

loop_
_geom_torsion_atom_site_label_1
_geom_torsion_atom_site_label_2
_geom_torsion_atom_site_label_3
_geom_torsion_atom_site_label_4
_geom_torsion
_geom_torsion_site_symmetry_1
_geom_torsion_site_symmetry_2
_geom_torsion_site_symmetry_3
_geom_torsion_site_symmetry_4
_geom_torsion_publ_flag
Zn1 S1 C7 N4 -175.09(10) . . . . ?
Zn1 S1 C7 N3 6.62(14) . . . . ?
Zn1 N2 N3 C7 -3.23(18) . . . . ?
Zn1 N2 C6 C5 -4.1(2) . . . . ?
Zn1 N1 C5 C6 1.65(16) . . . . ?
Zn1 N1 C5 C4 -179.42(13) . . . . ?
Zn1 N1 C1 C2 179.17(14) . . . . ?
N2 N3 C7 S1 -3.4(2) . . . . ?
N2 N3 C7 N4 178.37(12) . . . . ?
N1 C5 C6 N2 1.4(2) . . . . ?
N1 C5 C4 C3 0.2(3) . . . . ?
N1 C1 C2 C3 0.2(3) . . . . ?
N4 C8 C9 C10 -177.12(16) . . . . ?
N4 C8 C13 C12 177.62(15) . . . . ?
N3 N2 C6 C5 177.78(13) . . . . ?
C5 N1 C1 C2 -0.6(3) . . . . ?
C5 C4 C3 C2 -0.6(3) . . . . ?
C7 N4 C8 C9 -29.6(3) . . . . ?
C7 N4 C8 C13 153.72(16) . . . . ?
C8 N4 C7 S1 -178.98(13) . . . . ?
C8 N4 C7 N3 -0.5(2) . . . . ?
C8 C9 C10 C11 -0.2(3) . . . . ?
C8 C13 C12 C11 -0.3(3) . . . . ?
C9 C8 C13 C12 0.8(2) . . . . ?
C9 C10 C11 C12 0.7(3) . . . . ?
C6 N2 N3 C7 174.78(14) . . . . ?
C6 C5 C4 C3 179.05(16) . . . . ?
C1 N1 C5 C6 -178.54(15) . . . . ?
C1 N1 C5 C4 0.4(2) . . . . ?
C4 C5 C6 N2 -177.49(15) . . . . ?
C4 C3 C2 C1 0.4(3) . . . . ?
C13 C8 C9 C10 -0.5(3) . . . . ?
C13 C12 C11 C10 -0.4(3) . . . . ?
O3 C14 N5 C15 -178.7(17) . . . . ?
O3 C14 N5 C16 2(2) . . . . ?
